data_7112894
loop_
_publ_author_name
'Compain, Jean-Daniel'
'Deniard, Philippe'
'Dessapt, R\'emi'
'Dolbecq, Anne'
'Oms, Olivier'
'S\'echeresse, Francis'
'Marrot, J\'er\^ome'
'Mialane, Pierre'

_publ_section_title
;
 Functionalized polyoxometalates with intrinsic photochromic properties
 and their association with spiropyran cations.
;
_journal_issue 41
_journal_name_full 'Chemical communications (Cambridge, England)'
_journal_page_first 7733
_journal_page_last 7735
_journal_paper_doi 10.1039/c0cc02533j
_journal_volume 46
_journal_year 2010
_chemical_formula_sum 'C24 H48 Mo12 N6 Na O65 P8'
_chemical_formula_weight 2882.71
_chemical_name_systematic
;
?
;
_space_group_IT_number 88
_symmetry_cell_setting tetragonal
_symmetry_space_group_name_Hall '-I 4ad'
_symmetry_space_group_name_H-M 'I 41/a :2'
_atom_sites_solution_hydrogens geom
_atom_sites_solution_primary direct
_atom_sites_solution_secondary difmap
_audit_creation_method SHELXL-97
_cell_angle_alpha 90.00
_cell_angle_beta 90.00
_cell_angle_gamma 90.00
_cell_formula_units_Z 4
_cell_length_a 19.7317(12)
_cell_length_b 19.7317(12)
_cell_length_c 29.047(4)
_cell_measurement_reflns_used 15478
_cell_measurement_temperature 293(2)
_cell_measurement_theta_max 30.27
_cell_measurement_theta_min 1.25
_cell_volume 11309.2(18)
_computing_cell_refinement 'BRUKER SMART'
_computing_data_collection 'BRUKER SMART'
_computing_data_reduction 'BRUKER SAINT'
_computing_structure_refinement 'SHELXL-97 (Sheldrick, 2008)'
_computing_structure_solution 'SHELXS-97 (Sheldrick, 1997)'
_diffrn_ambient_temperature 293(2)
_diffrn_measured_fraction_theta_full 0.991
_diffrn_measured_fraction_theta_max 0.991
_diffrn_measurement_device_type 'CCDC area detector'
_diffrn_measurement_method 'phi and omega scans'
_diffrn_radiation_monochromator graphite
_diffrn_radiation_source 'fine-focus sealed tube'
_diffrn_radiation_type MoK\a
_diffrn_radiation_wavelength 0.71073
_diffrn_reflns_av_R_equivalents 0.0678
_diffrn_reflns_av_sigmaI/netI 0.0624
_diffrn_reflns_limit_h_max 27
_diffrn_reflns_limit_h_min -27
_diffrn_reflns_limit_k_max 27
_diffrn_reflns_limit_k_min -25
_diffrn_reflns_limit_l_max 40
_diffrn_reflns_limit_l_min -36
_diffrn_reflns_number 43623
_diffrn_reflns_theta_full 30.27
_diffrn_reflns_theta_max 30.27
_diffrn_reflns_theta_min 1.25
_exptl_absorpt_coefficient_mu 1.483
_exptl_absorpt_correction_T_max 0.8659
_exptl_absorpt_correction_T_min 0.7558
_exptl_absorpt_correction_type multi-scan
_exptl_crystal_colour white
_exptl_crystal_density_diffrn 1.693
_exptl_crystal_density_method 'not measured'
_exptl_crystal_description parallelepiped
_exptl_crystal_F_000 5556
_exptl_crystal_size_max 0.20
_exptl_crystal_size_mid 0.20
_exptl_crystal_size_min 0.10
_refine_diff_density_max 1.137
_refine_diff_density_min -0.518
_refine_diff_density_rms 0.208
_refine_ls_extinction_method none
_refine_ls_goodness_of_fit_ref 1.054
_refine_ls_hydrogen_treatment constr
_refine_ls_matrix_type full
_refine_ls_number_parameters 339
_refine_ls_number_reflns 8382
_refine_ls_number_restraints 5
_refine_ls_restrained_S_all 1.054
_refine_ls_R_factor_all 0.1418
_refine_ls_R_factor_gt 0.0582
_refine_ls_shift/su_max 0.147
_refine_ls_shift/su_mean 0.014
_refine_ls_structure_factor_coef Fsqd
_refine_ls_weighting_details 'calc w=1/[\s^2^(Fo^2^)+(0.1248P)^2^+50.9975P] where P=(Fo^2^+2Fc^2^)/3'
_refine_ls_weighting_scheme calc
_refine_ls_wR_factor_gt 0.1866
_refine_ls_wR_factor_ref 0.2580
_reflns_number_gt 4096
_reflns_number_total 8382
_reflns_threshold_expression >2\s(I)
_cod_data_source_file c0cc02533j.txt
_cod_data_source_block 1
_cod_original_cell_volume 11309.0(18)
_cod_original_sg_symbol_H-M I41/a
_cod_database_code 7112894

loop_
_symmetry_equiv_pos_as_xyz
'x, y, z'
'-x+1/2, -y, z+1/2'
'-y+3/4, x+1/4, z+1/4'
'y+3/4, -x+3/4, z+3/4'
'x+1/2, y+1/2, z+1/2'
'-x+1, -y+1/2, z+1'
'-y+5/4, x+3/4, z+3/4'
'y+5/4, -x+5/4, z+5/4'
'-x, -y, -z'
'x-1/2, y, -z-1/2'
'y-3/4, -x-1/4, -z-1/4'
'-y-3/4, x-3/4, -z-3/4'
'-x+1/2, -y+1/2, -z+1/2'
'x, y+1/2, -z'
'y-1/4, -x+1/4, -z+1/4'
'-y-1/4, x-1/4, -z-1/4'

loop_
_atom_site_label
_atom_site_type_symbol
_atom_site_fract_x
_atom_site_fract_y
_atom_site_fract_z
_atom_site_U_iso_or_equiv
_atom_site_adp_type
_atom_site_occupancy
_atom_site_symmetry_multiplicity
_atom_site_calc_flag
_atom_site_refinement_flags
Mo1 Mo 0.933823(10) 0.376419(9) 0.051017(6) 0.04882(5) Uani 1 1 d .
Mo2 Mo 0.812195(12) 0.279156(12) -0.020203(7) 0.06437(7) Uani 1 1 d .
Mo3 Mo 0.685078(13) 0.245343(17) 0.043201(10) 0.08413(9) Uani 1 1 d .
P1 P 0.82743(3) 0.26126(3) 0.10100(2) 0.05003(16) Uani 1 1 d .
P2 P 0.76223(3) 0.39010(4) 0.06944(2) 0.06371(19) Uani 1 1 d .
Na1 Na 1.0000 0.2500 0.1250 0.0568(5) Uani 1 4 d S
O1 O 0.60741(11) 0.27748(16) 0.03028(9) 0.1176(10) Uani 1 1 d .
O2 O 1.00899(8) 0.33269(8) 0.05074(5) 0.0578(5) Uani 1 1 d .
O3 O 0.82553(8) 0.20519(8) 0.13784(5) 0.0525(4) Uani 1 1 d .
O4 O 0.80237(8) 0.23204(8) 0.05430(5) 0.0584(5) Uani 1 1 d .
O5 O 0.95416(9) 0.44610(9) 0.01921(6) 0.0658(5) Uani 1 1 d .
O6 O 0.89570(7) 0.29629(7) 0.09863(5) 0.0477(4) Uani 1 1 d .
O7 O 0.74515(9) 0.34717(10) 0.02585(6) 0.0681(5) Uani 1 1 d .
O8 O 0.69855(9) 0.28575(10) 0.10350(6) 0.0719(6) Uani 1 1 d .
O9 O 0.83427(8) 0.41868(8) 0.06758(5) 0.0583(5) Uani 1 1 d .
O10 O 0.88458(9) 0.32710(8) 0.00604(5) 0.0609(5) Uani 1 1 d .
O11 O 0.72279(10) 0.23478(11) -0.01565(7) 0.0831(7) Uani 1 1 d .
O12 O 0.66951(12) 0.16293(13) 0.05958(8) 0.1087(9) Uani 1 1 d .
O13 O 0.85467(11) 0.21012(10) -0.04130(6) 0.0801(7) Uani 1 1 d .
O14 O 0.79779(11) 0.32681(10) -0.06822(6) 0.0851(7) Uani 1 1 d .
O15 O 0.71001(10) 0.44260(10) 0.07944(7) 0.0883(7) Uani 1 1 d .
C1 C 0.75997(12) 0.32219(13) 0.11386(8) 0.0586(7) Uani 1 1 d .
C2 C 0.75547(12) 0.34650(14) 0.16348(9) 0.0650(8) Uani 1 1 d .
H2A H 0.7547 0.3073 0.1836 0.078 Uiso 1 1 calc R
H2B H 0.7130 0.3706 0.1676 0.078 Uiso 1 1 calc R
C3 C 0.81437(14) 0.39346(14) 0.17830(8) 0.0692(8) Uani 1 1 d .
H3A H 0.8571 0.3715 0.1713 0.083 Uiso 1 1 calc R
H3B H 0.8122 0.4351 0.1606 0.083 Uiso 1 1 calc R
C4 C 0.81237(14) 0.41078(14) 0.22993(8) 0.0673(8) Uani 1 1 d .
H4A H 0.8437 0.4475 0.2362 0.081 Uiso 1 1 calc R
H4B H 0.7672 0.4260 0.2381 0.081 Uiso 1 1 calc R
N1 N 0.83067(11) 0.35135(11) 0.25841(7) 0.0674(7) Uani 1 1 d .
H1A H 0.7984 0.3200 0.2560 0.101 Uiso 1 1 calc R
H1B H 0.8347 0.3640 0.2877 0.101 Uiso 1 1 calc R
H1C H 0.8699 0.3343 0.2486 0.101 Uiso 1 1 calc R
O1W O 0.85445(13) 0.05134(11) -0.09991(7) 0.0963(8) Uani 1 1 d .
O2W O 0.6443(5) 0.2762(7) -0.0995(4) 0.162(4) Uani 0.25 1 d P
N2 N 0.7163(5) 0.5589(4) 0.1091(2) 0.166(7) Uani 0.25 1 d PD
H2C H 0.7249 0.5224 0.0914 0.199 Uiso 0.25 1 calc PR
H2D H 0.7567 0.5717 0.1206 0.199 Uiso 0.25 1 calc PR
C5 C 0.6984(6) 0.5541(7) 0.1749(9) 0.207(9) Uani 0.25 1 d P
H5A H 0.7392 0.5758 0.1644 0.310 Uiso 0.25 1 calc PR
H5B H 0.7093 0.5222 0.1987 0.310 Uiso 0.25 1 calc PR
H5C H 0.6678 0.5876 0.1867 0.310 Uiso 0.25 1 calc PR
C6 C 0.6778(4) 0.5311(5) 0.1501(3) 0.150(5) Uani 0.25 1 d PD
H6A H 0.6835 0.4825 0.1528 0.180 Uiso 0.25 1 calc PR
H6B H 0.6299 0.5417 0.1481 0.180 Uiso 0.25 1 calc PR
C7 C 0.6595(5) 0.5834(7) 0.0389(2) 0.156(6) Uani 0.25 1 d PD
H7A H 0.6765 0.5408 0.0279 0.233 Uiso 0.25 1 calc PR
H7B H 0.6630 0.6168 0.0150 0.233 Uiso 0.25 1 calc PR
H7C H 0.6128 0.5783 0.0477 0.233 Uiso 0.25 1 calc PR
C8 C 0.7007(6) 0.6059(6) 0.0804(3) 0.186(11) Uani 0.25 1 d PD
H8A H 0.6754 0.6406 0.0966 0.223 Uiso 0.25 1 calc PR
H8B H 0.7423 0.6266 0.0694 0.223 Uiso 0.25 1 calc PR
N3 N 0.4983(5) 0.2940(4) 0.1162(3) 0.169(7) Uani 0.25 1 d PD
C9 C 0.5710(5) 0.4257(3) 0.0832(4) 0.139(7) Uani 0.25 1 d PD
C10 C 0.5476(6) 0.3562(3) 0.1042(4) 0.108(4) Uani 0.25 1 d PD
C11 C 0.3937(3) 0.2451(6) 0.1753(2) 0.061(3) Uani 0.25 1 d PD
C12 C 0.4611(3) 0.2438(5) 0.1494(3) 0.191(6) Uani 0.25 1 d PD

loop_
_atom_site_aniso_label
_atom_site_aniso_U_11
_atom_site_aniso_U_22
_atom_site_aniso_U_33
_atom_site_aniso_U_23
_atom_site_aniso_U_13
_atom_site_aniso_U_12
Mo1 0.06020(10) 0.05177(9) 0.03447(8) 0.00390(7) 0.00107(7) 0.00582(8)
Mo2 0.07930(13) 0.07335(13) 0.04047(9) -0.00311(9) -0.01255(9) 0.00758(11)
Mo3 0.06772(13) 0.1189(2) 0.06572(14) -0.00707(14) -0.01593(11) -0.01076(14)
P1 0.0531(3) 0.0596(3) 0.0374(2) -0.0006(2) -0.0014(2) 0.0005(3)
P2 0.0623(3) 0.0779(4) 0.0509(3) -0.0005(3) -0.0046(3) 0.0187(3)
Na1 0.0586(6) 0.0586(6) 0.0534(9) 0.000 0.000 0.000
O1 0.0782(13) 0.177(2) 0.0977(16) -0.0101(17) -0.0303(11) 0.0109(16)
O2 0.0628(9) 0.0591(8) 0.0514(8) 0.0053(7) 0.0051(7) 0.0046(7)
O3 0.0551(8) 0.0621(8) 0.0403(7) -0.0011(7) -0.0010(6) -0.0052(7)
O4 0.0663(9) 0.0663(9) 0.0425(8) -0.0040(7) -0.0081(7) -0.0023(8)
O5 0.0841(11) 0.0636(9) 0.0496(9) 0.0112(7) 0.0037(8) 0.0042(9)
O6 0.0549(8) 0.0515(7) 0.0367(7) 0.0004(6) 0.0014(6) 0.0042(6)
O7 0.0646(9) 0.0891(11) 0.0507(9) 0.0020(8) -0.0149(7) 0.0128(9)
O8 0.0546(9) 0.0978(12) 0.0632(10) -0.0031(10) -0.0011(8) -0.0010(9)
O9 0.0682(9) 0.0635(9) 0.0432(8) -0.0006(7) 0.0015(7) 0.0148(8)
O10 0.0801(10) 0.0644(9) 0.0380(7) -0.0049(7) -0.0003(7) 0.0012(8)
O11 0.0846(11) 0.1091(14) 0.0557(10) -0.0084(10) -0.0219(9) -0.0086(11)
O12 0.1119(15) 0.1364(17) 0.0777(14) -0.0062(14) -0.0121(13) -0.0466(13)
O13 0.1101(14) 0.0773(11) 0.0529(10) -0.0118(9) -0.0122(10) 0.0053(11)
O14 0.1162(14) 0.0911(13) 0.0479(9) 0.0053(9) -0.0231(10) 0.0095(12)
O15 0.0826(11) 0.1000(13) 0.0823(13) -0.0087(11) -0.0036(10) 0.0394(10)
C1 0.0538(12) 0.0751(14) 0.0469(11) -0.0029(11) -0.0020(10) -0.0018(11)
C2 0.0575(13) 0.0858(16) 0.0518(12) -0.0077(12) 0.0087(11) 0.0028(12)
C3 0.0873(16) 0.0702(15) 0.0501(13) -0.0044(12) 0.0151(12) -0.0012(14)
C4 0.0752(15) 0.0721(15) 0.0546(13) -0.0164(11) 0.0123(12) -0.0023(13)
N1 0.0717(12) 0.0791(13) 0.0514(11) -0.0035(10) 0.0006(10) -0.0126(11)
O1W 0.1348(17) 0.0872(13) 0.0668(12) -0.0014(11) -0.0199(12) 0.0076(13)
O2W 0.158(6) 0.177(10) 0.150(6) 0.014(7) -0.125(4) 0.005(7)
N2 0.295(17) 0.037(5) 0.167(11) -0.035(6) -0.094(11) 0.022(7)
C5 0.058(6) 0.111(7) 0.45(3) 0.143(9) -0.003(10) -0.049(5)
C6 0.073(4) 0.063(6) 0.313(13) -0.045(8) 0.131(5) -0.039(4)
C7 0.137(13) 0.191(12) 0.138(9) 0.118(7) -0.023(9) -0.007(11)
C8 0.225(18) 0.053(7) 0.28(3) 0.013(11) 0.053(19) 0.056(9)
N3 0.118(10) 0.255(18) 0.132(11) 0.076(10) 0.029(9) 0.020(13)
C9 0.044(5) 0.287(19) 0.086(9) -0.044(11) 0.005(6) 0.046(8)
C10 0.098(8) 0.131(8) 0.095(7) -0.075(5) 0.020(6) -0.040(7)
C11 0.042(4) 0.098(7) 0.042(4) -0.010(4) -0.013(3) -0.013(4)
C12 0.272(14) 0.120(11) 0.183(9) 0.037(8) -0.171(7) 0.022(11)

loop_
_atom_type_symbol
_atom_type_description
_atom_type_scat_dispersion_real
_atom_type_scat_dispersion_imag
_atom_type_scat_source
O O 0.0106 0.0060 'International Tables Vol C Tables 4.2.6.8 and 6.1.1.4'
P P 0.1023 0.0942 'International Tables Vol C Tables 4.2.6.8 and 6.1.1.4'
Mo Mo -1.6832 0.6857 'International Tables Vol C Tables 4.2.6.8 and 6.1.1.4'
C C 0.0033 0.0016 'International Tables Vol C Tables 4.2.6.8 and 6.1.1.4'
N N 0.0061 0.0033 'International Tables Vol C Tables 4.2.6.8 and 6.1.1.4'
Na Na 0.0362 0.0249 'International Tables Vol C Tables 4.2.6.8 and 6.1.1.4'
H H 0.0000 0.0000 'International Tables Vol C Tables 4.2.6.8 and 6.1.1.4'

loop_
_geom_angle_atom_site_label_1
_geom_angle_atom_site_label_2
_geom_angle_atom_site_label_3
_geom_angle
_geom_angle_site_symmetry_1
_geom_angle_site_symmetry_3
O5 Mo1 O2 101.51(8) . .
O5 Mo1 O10 99.27(8) . .
O2 Mo1 O10 100.46(7) . .
O5 Mo1 O3 92.75(7) . 15_665
O2 Mo1 O3 93.36(7) . 15_665
O10 Mo1 O3 159.42(7) . 15_665
O5 Mo1 O9 91.33(7) . .
O2 Mo1 O9 165.67(7) . .
O10 Mo1 O9 83.51(7) . .
O3 Mo1 O9 79.54(6) 15_665 .
O5 Mo1 O6 170.75(7) . .
O2 Mo1 O6 86.45(6) . .
O10 Mo1 O6 83.72(6) . .
O3 Mo1 O6 81.99(6) 15_665 .
O9 Mo1 O6 80.27(6) . .
O5 Mo1 Na1 144.12(6) . .
O2 Mo1 Na1 47.94(5) . .
O10 Mo1 Na1 104.21(5) . .
O3 Mo1 Na1 74.05(4) 15_665 .
O9 Mo1 Na1 117.78(4) . .
O6 Mo1 Na1 41.34(4) . .
O14 Mo2 O13 103.14(9) . .
O14 Mo2 O10 100.44(9) . .
O13 Mo2 O10 100.02(9) . .
O14 Mo2 O11 98.65(9) . .
O13 Mo2 O11 96.23(10) . .
O10 Mo2 O11 151.32(8) . .
O14 Mo2 O7 93.31(8) . .
O13 Mo2 O7 161.64(8) . .
O10 Mo2 O7 84.71(7) . .
O11 Mo2 O7 72.97(8) . .
O14 Mo2 O4 162.15(8) . .
O13 Mo2 O4 93.15(7) . .
O10 Mo2 O4 83.61(6) . .
O11 Mo2 O4 71.99(7) . .
O7 Mo2 O4 69.60(6) . .
O14 Mo2 Mo3 117.22(7) . .
O13 Mo2 Mo3 115.21(7) . .
O10 Mo2 Mo3 118.09(5) . .
O11 Mo2 Mo3 33.26(6) . .
O7 Mo2 Mo3 48.36(5) . .
O4 Mo2 Mo3 47.39(4) . .
O1 Mo3 O12 104.62(13) . .
O1 Mo3 O11 101.41(11) . .
O12 Mo3 O11 102.57(11) . .
O1 Mo3 O8 99.74(11) . .
O12 Mo3 O8 99.38(10) . .
O11 Mo3 O8 144.37(8) . .
O1 Mo3 O4 163.53(11) . .
O12 Mo3 O4 91.85(9) . .
O11 Mo3 O4 73.86(7) . .
O8 Mo3 O4 77.73(6) . .
O1 Mo3 O7 95.00(11) . .
O12 Mo3 O7 160.39(9) . .
O11 Mo3 O7 72.79(8) . .
O8 Mo3 O7 77.11(7) . .
O4 Mo3 O7 68.54(6) . .
O1 Mo3 Mo2 120.29(9) . .
O12 Mo3 Mo2 119.90(8) . .
O11 Mo3 Mo2 35.25(6) . .
O8 Mo3 Mo2 109.14(5) . .
O4 Mo3 Mo2 47.70(4) . .
O7 Mo3 Mo2 46.36(4) . .
O6 P1 O3 112.40(8) . .
O6 P1 O4 114.34(9) . .
O3 P1 O4 109.40(9) . .
O6 P1 C1 110.84(10) . .
O3 P1 C1 108.18(10) . .
O4 P1 C1 100.96(10) . .
O15 P2 O9 113.15(11) . .
O15 P2 O7 112.73(11) . .
O9 P2 O7 111.84(10) . .
O15 P2 C1 110.43(12) . .
O9 P2 C1 108.19(10) . .
O7 P2 C1 99.59(11) . .
O6 Na1 O6 95.95(2) 15_665 .
O6 Na1 O6 142.42(7) 15_665 12_756
O6 Na1 O6 95.95(2) . 12_756
O6 Na1 O6 95.95(2) 15_665 6_654
O6 Na1 O6 142.42(7) . 6_654
O6 Na1 O6 95.95(2) 12_756 6_654
O6 Na1 O2 143.36(5) 15_665 6_654
O6 Na1 O2 85.31(5) . 6_654
O6 Na1 O2 73.16(5) 12_756 6_654
O6 Na1 O2 64.48(5) 6_654 6_654
O6 Na1 O2 73.16(5) 15_665 .
O6 Na1 O2 64.48(5) . .
O6 Na1 O2 143.36(5) 12_756 .
O6 Na1 O2 85.31(5) 6_654 .
O2 Na1 O2 74.53(7) 6_654 .
O6 Na1 O2 64.48(5) 15_665 15_665
O6 Na1 O2 143.36(5) . 15_665
O6 Na1 O2 85.31(5) 12_756 15_665
O6 Na1 O2 73.16(5) 6_654 15_665
O2 Na1 O2 129.30(4) 6_654 15_665
O2 Na1 O2 129.30(4) . 15_665
O6 Na1 O2 85.31(5) 15_665 12_756
O6 Na1 O2 73.16(5) . 12_756
O6 Na1 O2 64.48(5) 12_756 12_756
O6 Na1 O2 143.36(5) 6_654 12_756
O2 Na1 O2 129.30(4) 6_654 12_756
O2 Na1 O2 129.30(4) . 12_756
O2 Na1 O2 74.53(7) 15_665 12_756
O6 Na1 Mo1 131.55(3) 15_665 6_654
O6 Na1 Mo1 113.21(3) . 6_654
O6 Na1 Mo1 74.19(3) 12_756 6_654
O6 Na1 Mo1 38.29(3) 6_654 6_654
O2 Na1 Mo1 28.03(3) 6_654 6_654
O2 Na1 Mo1 85.24(3) . 6_654
O2 Na1 Mo1 102.40(3) 15_665 6_654
O2 Na1 Mo1 138.67(3) 12_756 6_654
O6 Na1 Mo1 38.29(3) 15_665 15_665
O6 Na1 Mo1 131.55(3) . 15_665
O6 Na1 Mo1 113.21(3) 12_756 15_665
O6 Na1 Mo1 74.19(3) 6_654 15_665
O2 Na1 Mo1 138.67(3) 6_654 15_665
O2 Na1 Mo1 102.40(3) . 15_665
O2 Na1 Mo1 28.03(3) 15_665 15_665
O2 Na1 Mo1 85.24(3) 12_756 15_665
Mo1 Na1 Mo1 111.599(5) 6_654 15_665
O6 Na1 Mo1 74.19(3) 15_665 .
O6 Na1 Mo1 38.29(3) . .
O6 Na1 Mo1 131.55(3) 12_756 .
O6 Na1 Mo1 113.21(3) 6_654 .
O2 Na1 Mo1 85.24(3) 6_654 .
O2 Na1 Mo1 28.03(3) . .
O2 Na1 Mo1 138.67(3) 15_665 .
O2 Na1 Mo1 102.40(3) 12_756 .
Mo1 Na1 Mo1 105.295(10) 6_654 .
Mo1 Na1 Mo1 111.599(5) 15_665 .
O6 Na1 Mo1 113.21(3) 15_665 12_756
O6 Na1 Mo1 74.19(3) . 12_756
O6 Na1 Mo1 38.29(3) 12_756 12_756
O6 Na1 Mo1 131.55(3) 6_654 12_756
O2 Na1 Mo1 102.40(3) 6_654 12_756
O2 Na1 Mo1 138.67(3) . 12_756
O2 Na1 Mo1 85.24(3) 15_665 12_756
O2 Na1 Mo1 28.03(3) 12_756 12_756
Mo1 Na1 Mo1 111.599(5) 6_654 12_756
Mo1 Na1 Mo1 105.295(10) 15_665 12_756
Mo1 Na1 Mo1 111.599(5) . 12_756
Mo1 O2 Na1 104.03(7) . .
P1 O3 Mo1 137.41(9) . 12_756
P1 O4 Mo3 113.04(9) . .
P1 O4 Mo2 128.83(9) . .
Mo3 O4 Mo2 84.91(5) . .
P1 O6 Mo1 130.62(8) . .
P1 O6 Na1 125.40(8) . .
Mo1 O6 Na1 100.37(5) . .
P2 O7 Mo2 131.41(10) . .
P2 O7 Mo3 113.14(9) . .
Mo2 O7 Mo3 85.28(6) . .
C1 O8 Mo3 120.54(14) . .
P2 O9 Mo1 134.55(10) . .
Mo2 O10 Mo1 158.28(10) . .
Mo3 O11 Mo2 111.49(10) . .
O8 C1 C2 107.82(19) . .
O8 C1 P1 103.96(16) . .
C2 C1 P1 116.25(17) . .
O8 C1 P2 103.57(15) . .
C2 C1 P2 115.54(18) . .
P1 C1 P2 108.29(12) . .
C1 C2 C3 114.1(2) . .
C1 C2 H2A 108.7 . .
C3 C2 H2A 108.7 . .
C1 C2 H2B 108.7 . .
C3 C2 H2B 108.7 . .
H2A C2 H2B 107.6 . .
C4 C3 C2 112.7(2) . .
C4 C3 H3A 109.1 . .
C2 C3 H3A 109.1 . .
C4 C3 H3B 109.1 . .
C2 C3 H3B 109.1 . .
H3A C3 H3B 107.8 . .
N1 C4 C3 111.3(2) . .
N1 C4 H4A 109.4 . .
C3 C4 H4A 109.4 . .
N1 C4 H4B 109.4 . .
C3 C4 H4B 109.4 . .
H4A C4 H4B 108.0 . .
C4 N1 H1A 109.5 . .
C4 N1 H1B 109.5 . .
H1A N1 H1B 109.5 . .
C4 N1 H1C 109.5 . .
H1A N1 H1C 109.5 . .
H1B N1 H1C 109.5 . .
C6 N2 C8 130.7(9) . .
C6 N2 H2C 104.6 . .
C8 N2 H2C 104.6 . .
C6 N2 H2D 104.6 . .
C8 N2 H2D 104.6 . .
H2C N2 H2D 105.7 . .
C6 C5 H5A 109.6 . .
C6 C5 H5B 109.4 . .
H5A C5 H5B 109.5 . .
C6 C5 H5C 109.5 . .
H5A C5 H5C 109.5 . .
H5B C5 H5C 109.5 . .
N2 C6 C5 102.1(13) . .
N2 C6 H6A 111.4 . .
C5 C6 H6A 111.4 . .
N2 C6 H6B 111.3 . .
C5 C6 H6B 111.3 . .
H6A C6 H6B 109.2 . .
C8 C7 H7A 109.5 . .
C8 C7 H7B 109.5 . .
H7A C7 H7B 109.5 . .
C8 C7 H7C 109.4 . .
H7A C7 H7C 109.5 . .
H7B C7 H7C 109.5 . .
C7 C8 N2 115.6(10) . .
C7 C8 H8A 108.4 . .
N2 C8 H8A 108.4 . .
C7 C8 H8B 108.3 . .
N2 C8 H8B 108.4 . .
H8A C8 H8B 107.4 . .
N3 N3 C12 52.2(5) 6_554 .
N3 N3 C12 57.9(6) 6_554 6_554
C12 N3 C12 61.8(6) . 6_554
N3 N3 C10 137.8(10) 6_554 .
C12 N3 C10 154.4(8) . .
C12 N3 C10 101.6(8) 6_554 .
C9 C10 N3 158.6(10) . .
C11 C12 N3 134.6(8) . .
C11 C12 N3 144.3(8) . 6_554
N3 C12 N3 70.0(7) . 6_554
C11 C12 C12 148.9(5) . 6_554
N3 C12 C12 55.8(6) . 6_554
N3 C12 C12 62.4(5) 6_554 6_554

loop_
_geom_bond_atom_site_label_1
_geom_bond_atom_site_label_2
_geom_bond_distance
_geom_bond_site_symmetry_2
Mo1 O5 1.7044(17) .
Mo1 O2 1.7159(16) .
Mo1 O10 1.8968(16) .
Mo1 O3 2.0568(15) 15_665
Mo1 O9 2.1875(16) .
Mo1 O6 2.2312(14) .
Mo1 Na1 3.5420(3) .
Mo2 O14 1.7060(19) .
Mo2 O13 1.713(2) .
Mo2 O10 1.8751(17) .
Mo2 O11 1.974(2) .
Mo2 O7 2.3109(18) .
Mo2 O4 2.3634(16) .
Mo2 Mo3 3.1825(4) .
Mo3 O1 1.700(2) .
Mo3 O12 1.722(3) .
Mo3 O11 1.876(2) .
Mo3 O8 1.9427(19) .
Mo3 O4 2.3515(16) .
Mo3 O7 2.3866(19) .
P1 O6 1.5156(15) .
P1 O3 1.5397(16) .
P1 O4 1.5545(17) .
P1 C1 1.832(3) .
P2 O15 1.490(2) .
P2 O9 1.5302(18) .
P2 O7 1.5601(19) .
P2 C1 1.861(3) .
Na1 O6 2.3784(14) 15_665
Na1 O6 2.3784(14) .
Na1 O6 2.3784(14) 12_756
Na1 O6 2.3784(14) 6_654
Na1 O2 2.7105(16) 6_654
Na1 O2 2.7105(16) .
Na1 O2 2.7105(16) 15_665
Na1 O2 2.7105(16) 12_756
Na1 Mo1 3.5420(3) 6_654
Na1 Mo1 3.5420(3) 15_665
Na1 Mo1 3.5420(3) 12_756
O3 Mo1 2.0568(15) 12_756
O8 C1 1.441(3) .
C1 C2 1.522(3) .
C2 C3 1.547(4) .
C2 H2A 0.9700 .
C2 H2B 0.9700 .
C3 C4 1.539(3) .
C3 H3A 0.9700 .
C3 H3B 0.9700 .
C4 N1 1.480(3) .
C4 H4A 0.9700 .
C4 H4B 0.9700 .
N1 H1A 0.8900 .
N1 H1B 0.8900 .
N1 H1C 0.8900 .
N2 C6 1.515(10) .
N2 C8 1.285(13) .
N2 H2C 0.9000 .
N2 H2D 0.9000 .
C5 C6 0.94(2) .
C5 H5A 0.9600 .
C5 H5B 0.9600 .
C5 H5C 0.9600 .
C6 H6A 0.9700 .
C6 H6B 0.9700 .
C7 C8 1.520(11) .
C7 H7A 0.9600 .
C7 H7B 0.9600 .
C7 H7C 0.9600 .
C8 H8A 0.9700 .
C8 H8B 0.9700 .
N3 N3 1.737(18) 6_554
N3 C12 1.565(11) .
N3 C12 1.460(12) 6_554
N3 C10 1.605(13) .
C9 C10 1.569(10) .
C11 C12 1.527(8) .
C12 N3 1.460(12) 6_554
C12 C12 1.556(13) 6_554
